data_4346394
loop_
_publ_author_name
'Adams, Jeramie J.'
'Arulsamy, Navamoney'
'Sullivan, B. Patrick'
'Roddick, Dean M.'
'Neuberger, Amelia'
'Schmehl, Russell H.'

_publ_section_title
;
 Homoleptic Tris-Diphosphine Re(I) and Re(II) Complexes and Re(II)
 Photophysics and Photochemistry.
;
_journal_issue 23
_journal_name_full 'Inorganic chemistry'
_journal_page_first 11136
_journal_page_last 11149
_journal_paper_doi 10.1021/acs.inorgchem.5b01395
_journal_volume 54
_journal_year 2015
_chemical_formula_moiety 'C15 H42 P6 Re, 2(C24 B F20), C H2 Cl2'
_chemical_formula_sum 'C64 H44 B2 Cl2 F40 P6 Re'
_chemical_formula_weight 2037.53
_space_group_IT_number 14
_space_group_name_Hall '-P 2ybc'
_space_group_name_H-M_alt 'P 1 21/c 1'
_symmetry_cell_setting monoclinic
_symmetry_space_group_name_Hall '-P 2ybc'
_symmetry_space_group_name_H-M 'P 1 21/c 1'
_atom_sites_solution_hydrogens geom
_atom_sites_solution_primary direct
_atom_sites_solution_secondary difmap
_audit_creation_method SHELXL-97
_cell_angle_alpha 90.00
_cell_angle_beta 99.528(1)
_cell_angle_gamma 90.00
_cell_formula_units_Z 4
_cell_length_a 11.8283(2)
_cell_length_b 27.5978(5)
_cell_length_c 22.4523(4)
_cell_measurement_reflns_used 9840
_cell_measurement_temperature 150(2)
_cell_measurement_theta_max 27.51
_cell_measurement_theta_min 2.23
_cell_volume 7228.1(2)
_computing_cell_refinement 'Bruker APEX2'
_computing_data_collection 'Bruker APEX2'
_computing_data_reduction 'Bruker SAINT'
_computing_molecular_graphics 'Bruker SHELXTL'
_computing_publication_material 'Bruker SHELXTL'
_computing_structure_refinement 'SHELXL-97 (Sheldrick, 2008)'
_computing_structure_solution 'SHELXS-97 (Sheldrick, 2008)'
_diffrn_ambient_temperature 150(2)
_diffrn_measured_fraction_theta_full 0.989
_diffrn_measured_fraction_theta_max 0.989
_diffrn_measurement_device_type 'CCD area detector'
_diffrn_measurement_method 'phi and omega scans'
_diffrn_radiation_monochromator graphite
_diffrn_radiation_source 'fine-focus sealed tube'
_diffrn_radiation_type MoK\a
_diffrn_radiation_wavelength 0.71073
_diffrn_reflns_av_R_equivalents 0.0708
_diffrn_reflns_av_sigmaI/netI 0.0650
_diffrn_reflns_limit_h_max 17
_diffrn_reflns_limit_h_min -17
_diffrn_reflns_limit_k_max 40
_diffrn_reflns_limit_k_min -40
_diffrn_reflns_limit_l_max 32
_diffrn_reflns_limit_l_min -32
_diffrn_reflns_number 101263
_diffrn_reflns_theta_full 31.51
_diffrn_reflns_theta_max 31.51
_diffrn_reflns_theta_min 1.74
_exptl_absorpt_coefficient_mu 2.034
_exptl_absorpt_correction_T_max 0.8641
_exptl_absorpt_correction_T_min 0.3541
_exptl_absorpt_correction_type numerical
_exptl_absorpt_process_details 'SADABS (Bruker AXS Inc., 2008)'
_exptl_crystal_colour pink_red
_exptl_crystal_density_diffrn 1.872
_exptl_crystal_density_method 'not measured'
_exptl_crystal_description rectangular_plate
_exptl_crystal_F_000 3988
_exptl_crystal_size_max 0.53
_exptl_crystal_size_mid 0.44
_exptl_crystal_size_min 0.07
_refine_diff_density_max 5.069
_refine_diff_density_min -2.533
_refine_diff_density_rms 0.181
_refine_ls_extinction_method none
_refine_ls_goodness_of_fit_ref 1.040
_refine_ls_hydrogen_treatment constr
_refine_ls_matrix_type full
_refine_ls_number_parameters 1064
_refine_ls_number_reflns 23815
_refine_ls_number_restraints 0
_refine_ls_restrained_S_all 1.040
_refine_ls_R_factor_all 0.1152
_refine_ls_R_factor_gt 0.0708
_refine_ls_shift/su_max 0.009
_refine_ls_shift/su_mean 0.000
_refine_ls_structure_factor_coef Fsqd
_refine_ls_weighting_details 'calc w=1/[\s^2^(Fo^2^)+(0.1107P)^2^+30.3419P] where P=(Fo^2^+2Fc^2^)/3'
_refine_ls_weighting_scheme calc
_refine_ls_wR_factor_gt 0.1868
_refine_ls_wR_factor_ref 0.2187
_reflns_number_gt 15555
_reflns_number_total 23815
_reflns_threshold_expression >2sigma(I)
_cod_data_source_file ic5b01395_si_002.cif
_cod_data_source_block 10
_cod_depositor_comments
;
The following automatic conversions were performed:

data item '_symmetry_cell_setting' value 'Monoclinic' was changed to
'monoclinic' in accordance with the
/home/saulius/struct/COD-crude-data/automatic-downloads/DataCite-retrospective/ACS/depositions/lib/dictionaries/cif_core.dic
dictionary named 'cif_core.dic' version 2.4.2 last updated on
2011-04-26.

Automatic conversion script
Id: cif_fix_values 6909 2019-04-08 15:41:33Z antanas 
;
_cod_original_sg_symbol_H-M P2(1)/c
_cod_database_code 4346394

loop_
_symmetry_equiv_pos_as_xyz
'x, y, z'
'-x, y+1/2, -z+1/2'
'-x, -y, -z'
'x, -y-1/2, z-1/2'

loop_
_atom_site_label
_atom_site_type_symbol
_atom_site_fract_x
_atom_site_fract_y
_atom_site_fract_z
_atom_site_U_iso_or_equiv
_atom_site_adp_type
_atom_site_occupancy
_atom_site_symmetry_multiplicity
_atom_site_calc_flag
_atom_site_refinement_flags
_atom_site_disorder_assembly
_atom_site_disorder_group
Re1 Re 0.61035(2) 0.160340(8) 0.761519(9) 0.02923(8) Uani 1 1 d . . .
P1 P 0.6891(2) 0.16124(8) 0.86688(10) 0.0538(5) Uani 1 1 d . . .
P2 P 0.80707(18) 0.18966(9) 0.78133(10) 0.0539(5) Uani 1 1 d . . .
P3 P 0.5675(2) 0.18624(7) 0.65582(8) 0.0473(5) Uani 1 1 d . . .
P4 P 0.51191(17) 0.23794(7) 0.75210(9) 0.0413(4) Uani 1 1 d . . .
P5 P 0.44374(17) 0.10876(7) 0.74702(8) 0.0409(4) Uani 1 1 d . . .
P6 P 0.6597(2) 0.08028(9) 0.73510(11) 0.0599(6) Uani 1 1 d . . .
C1 C 0.6750(9) 0.1114(4) 0.9194(4) 0.066(2) Uani 1 1 d . . .
H1A H 0.6151 0.1193 0.9432 0.099 Uiso 1 1 calc R . .
H1B H 0.7481 0.1067 0.9465 0.099 Uiso 1 1 calc R . .
H1C H 0.6543 0.0816 0.8965 0.099 Uiso 1 1 calc R . .
C2 C 0.6616(11) 0.2134(4) 0.9112(4) 0.077(3) Uani 1 1 d . . .
H2A H 0.6184 0.2033 0.9427 0.116 Uiso 1 1 calc R . .
H2B H 0.6170 0.2374 0.8849 0.116 Uiso 1 1 calc R . .
H2C H 0.7346 0.2278 0.9300 0.116 Uiso 1 1 calc R . .
C3 C 0.8408(8) 0.1685(4) 0.8580(5) 0.072(3) Uani 1 1 d . . .
H3A H 0.8818 0.1930 0.8858 0.087 Uiso 1 1 calc R . .
H3B H 0.8836 0.1375 0.8617 0.087 Uiso 1 1 calc R . .
C4 C 0.9162(11) 0.1659(5) 0.7396(7) 0.097(5) Uani 1 1 d . . .
H4A H 0.9355 0.1908 0.7118 0.146 Uiso 1 1 calc R . .
H4B H 0.8862 0.1372 0.7166 0.146 Uiso 1 1 calc R . .
H4C H 0.9851 0.1571 0.7681 0.146 Uiso 1 1 calc R . .
C5 C 0.8498(7) 0.2529(3) 0.7863(4) 0.0549(19) Uani 1 1 d . . .
H5A H 0.8925 0.2605 0.7536 0.082 Uiso 1 1 calc R . .
H5B H 0.8987 0.2588 0.8253 0.082 Uiso 1 1 calc R . .
H5C H 0.7815 0.2734 0.7827 0.082 Uiso 1 1 calc R . .
C6 C 0.4956(8) 0.1521(3) 0.5925(3) 0.054(2) Uani 1 1 d . . .
H6A H 0.4905 0.1716 0.5557 0.081 Uiso 1 1 calc R . .
H6B H 0.4183 0.1436 0.5993 0.081 Uiso 1 1 calc R . .
H6C H 0.5389 0.1224 0.5880 0.081 Uiso 1 1 calc R . .
C7 C 0.6739(10) 0.2178(4) 0.6217(4) 0.077(3) Uani 1 1 d . . .
H7A H 0.6424 0.2254 0.5796 0.116 Uiso 1 1 calc R . .
H7B H 0.7418 0.1972 0.6232 0.116 Uiso 1 1 calc R . .
H7C H 0.6952 0.2479 0.6439 0.116 Uiso 1 1 calc R . .
C8 C 0.4639(8) 0.2346(3) 0.6690(3) 0.0523(19) Uani 1 1 d . . .
H8A H 0.4762 0.2653 0.6482 0.063 Uiso 1 1 calc R . .
H8B H 0.3831 0.2241 0.6581 0.063 Uiso 1 1 calc R . .
C9 C 0.3835(7) 0.2477(3) 0.7853(4) 0.0532(19) Uani 1 1 d . . .
H9A H 0.3559 0.2809 0.7769 0.080 Uiso 1 1 calc R . .
H9B H 0.4015 0.2428 0.8291 0.080 Uiso 1 1 calc R . .
H9C H 0.3240 0.2248 0.7679 0.080 Uiso 1 1 calc R . .
C10 C 0.5755(8) 0.2965(3) 0.7618(4) 0.058(2) Uani 1 1 d . . .
H10A H 0.5154 0.3213 0.7553 0.088 Uiso 1 1 calc R . .
H10B H 0.6278 0.3010 0.7327 0.088 Uiso 1 1 calc R . .
H10C H 0.6184 0.2994 0.8029 0.088 Uiso 1 1 calc R . .
C11 C 0.4165(11) 0.0807(4) 0.8152(5) 0.077(3) Uani 1 1 d . . .
H11A H 0.3479 0.0603 0.8062 0.116 Uiso 1 1 calc R . .
H11B H 0.4043 0.1057 0.8444 0.116 Uiso 1 1 calc R . .
H11C H 0.4823 0.0606 0.8322 0.116 Uiso 1 1 calc R . .
C12 C 0.3013(9) 0.1232(4) 0.7097(5) 0.078(3) Uani 1 1 d . . .
H12A H 0.2515 0.0949 0.7107 0.117 Uiso 1 1 calc R . .
H12B H 0.3034 0.1322 0.6677 0.117 Uiso 1 1 calc R . .
H12C H 0.2713 0.1504 0.7305 0.117 Uiso 1 1 calc R . .
C13 C 0.5077(10) 0.0603(4) 0.7082(5) 0.073(3) Uani 1 1 d . . .
H13A H 0.4858 0.0620 0.6637 0.087 Uiso 1 1 calc R . .
H13B H 0.4914 0.0277 0.7230 0.087 Uiso 1 1 calc R . .
C14 C 0.7182(11) 0.0333(4) 0.7891(6) 0.082(3) Uani 1 1 d . . .
H14A H 0.7315 0.0037 0.7672 0.123 Uiso 1 1 calc R . .
H14B H 0.6637 0.0266 0.8165 0.123 Uiso 1 1 calc R . .
H14C H 0.7909 0.0445 0.8125 0.123 Uiso 1 1 calc R . .
C15 C 0.7418(9) 0.0677(4) 0.6745(5) 0.075(3) Uani 1 1 d . . .
H15A H 0.7524 0.0326 0.6712 0.113 Uiso 1 1 calc R . .
H15B H 0.8168 0.0835 0.6836 0.113 Uiso 1 1 calc R . .
H15C H 0.7001 0.0802 0.6362 0.113 Uiso 1 1 calc R . .
B2 B 0.7309(7) 0.8706(3) 0.9586(4) 0.0369(15) Uani 1 1 d . . .
C40 C 0.8341(5) 0.8539(2) 0.9216(3) 0.0335(12) Uani 1 1 d . . .
C41 C 0.9459(5) 0.8514(2) 0.9524(3) 0.0326(12) Uani 1 1 d . . .
F41 F 0.9696(3) 0.86903(15) 1.00971(17) 0.0410(8) Uani 1 1 d . . .
C42 C 1.0353(6) 0.8300(2) 0.9307(3) 0.0369(13) Uani 1 1 d . . .
F42 F 1.1393(3) 0.82678(18) 0.9659(2) 0.0491(10) Uani 1 1 d . . .
C43 C 1.0178(6) 0.8104(2) 0.8739(3) 0.0386(14) Uani 1 1 d . . .
F43 F 1.1024(4) 0.78696(18) 0.8532(2) 0.0508(10) Uani 1 1 d . . .
C44 C 0.9100(6) 0.8126(2) 0.8401(3) 0.0364(13) Uani 1 1 d . . .
F44 F 0.8903(4) 0.79183(18) 0.7849(2) 0.0516(11) Uani 1 1 d . . .
C45 C 0.8215(5) 0.8337(2) 0.8641(3) 0.0372(13) Uani 1 1 d . . .
F45 F 0.7175(3) 0.83185(17) 0.8280(2) 0.0503(11) Uani 1 1 d . . .
C46 C 0.7464(6) 0.9253(2) 0.9862(3) 0.0354(13) Uani 1 1 d . . .
C47 C 0.6702(6) 0.9420(3) 1.0220(3) 0.0401(14) Uani 1 1 d . . .
F47 F 0.5900(4) 0.91169(16) 1.0374(2) 0.0531(11) Uani 1 1 d . . .
C48 C 0.6685(7) 0.9887(3) 1.0443(3) 0.0454(16) Uani 1 1 d . . .
F48 F 0.5925(5) 1.00176(18) 1.0798(2) 0.0651(14) Uani 1 1 d . . .
C49 C 0.7467(7) 1.0213(2) 1.0303(3) 0.0427(15) Uani 1 1 d . . .
F49 F 0.7496(5) 1.06675(16) 1.0523(2) 0.0615(13) Uani 1 1 d . . .
C50 C 0.8225(6) 1.0077(2) 0.9930(3) 0.0393(14) Uani 1 1 d . . .
F50 F 0.8979(4) 1.03988(16) 0.9772(2) 0.0533(11) Uani 1 1 d . . .
C51 C 0.8197(6) 0.9607(2) 0.9718(3) 0.0346(12) Uani 1 1 d . . .
F51 F 0.8948(3) 0.95098(14) 0.93404(19) 0.0422(9) Uani 1 1 d . . .
C52 C 0.7435(7) 0.8271(3) 1.0116(4) 0.0495(19) Uani 1 1 d . . .
C53 C 0.7844(8) 0.8327(3) 1.0726(4) 0.058(2) Uani 1 1 d . . .
F53 F 0.8013(5) 0.8774(2) 1.0980(2) 0.0650(13) Uani 1 1 d . . .
C54 C 0.8150(8) 0.7945(4) 1.1133(5) 0.068(3) Uani 1 1 d . . .
F54 F 0.8552(6) 0.8030(3) 1.1710(3) 0.100(2) Uani 1 1 d . . .
C55 C 0.8081(9) 0.7492(4) 1.0933(6) 0.077(3) Uani 1 1 d . . .
F55 F 0.8424(6) 0.7120(3) 1.1316(4) 0.113(3) Uani 1 1 d . . .
C56 C 0.7658(8) 0.7396(3) 1.0348(7) 0.075(4) Uani 1 1 d . . .
F56 F 0.7591(6) 0.69484(19) 1.0120(4) 0.101(3) Uani 1 1 d . . .
C57 C 0.7343(8) 0.7793(3) 0.9949(5) 0.060(2) Uani 1 1 d . . .
F57 F 0.6959(5) 0.76818(17) 0.9364(3) 0.0717(17) Uani 1 1 d . . .
C58 C 0.6038(6) 0.8739(3) 0.9150(4) 0.0474(18) Uani 1 1 d . . .
C59 C 0.5025(8) 0.8513(3) 0.9224(5) 0.064(3) Uani 1 1 d . . .
F59 F 0.5043(5) 0.8176(2) 0.9665(3) 0.0795(19) Uani 1 1 d . . .
C60 C 0.3954(7) 0.8624(4) 0.8875(6) 0.071(3) Uani 1 1 d . . .
F60 F 0.3036(5) 0.8378(3) 0.9006(5) 0.130(4) Uani 1 1 d . . .
C61 C 0.3852(7) 0.8982(5) 0.8467(5) 0.073(3) Uani 1 1 d . . .
F61 F 0.2835(4) 0.9093(4) 0.8160(3) 0.116(3) Uani 1 1 d . . .
C62 C 0.4818(8) 0.9214(4) 0.8362(4) 0.067(3) Uani 1 1 d . . .
F62 F 0.4727(5) 0.9583(3) 0.7957(2) 0.0827(19) Uani 1 1 d . . .
C63 C 0.5877(6) 0.9087(3) 0.8691(4) 0.0506(19) Uani 1 1 d . . .
F63 F 0.6770(4) 0.93362(19) 0.8561(2) 0.0554(11) Uani 1 1 d . . .
B1 B 0.7960(5) 0.4123(2) 0.9335(3) 0.0244(11) Uani 1 1 d . . .
C16 C 0.8815(5) 0.41397(19) 0.8824(2) 0.0247(10) Uani 1 1 d . . .
C17 C 0.8656(5) 0.3912(2) 0.8267(3) 0.0294(11) Uani 1 1 d . . .
F17 F 0.7662(3) 0.36723(14) 0.80660(15) 0.0353(8) Uani 1 1 d . . .
C18 C 0.9460(6) 0.3888(2) 0.7889(3) 0.0339(12) Uani 1 1 d . . .
F18 F 0.9232(4) 0.36538(17) 0.73601(17) 0.0461(10) Uani 1 1 d . . .
C19 C 1.0510(5) 0.4111(3) 0.8053(3) 0.0355(13) Uani 1 1 d . . .
F19 F 1.1288(4) 0.41087(19) 0.76867(19) 0.0509(11) Uani 1 1 d . . .
C20 C 1.0725(5) 0.4345(2) 0.8607(3) 0.0329(12) Uani 1 1 d . . .
F20 F 1.1737(3) 0.45722(17) 0.87649(18) 0.0466(10) Uani 1 1 d . . .
C21 C 0.9899(5) 0.4352(2) 0.8969(2) 0.0286(11) Uani 1 1 d . . .
F21 F 1.0183(3) 0.45797(13) 0.95062(15) 0.0337(7) Uani 1 1 d . . .
C22 C 0.7616(5) 0.4661(2) 0.9577(2) 0.0255(10) Uani 1 1 d . . .
C23 C 0.7830(5) 0.5113(2) 0.9347(2) 0.0262(10) Uani 1 1 d . . .
F23 F 0.8427(3) 0.51612(12) 0.88907(16) 0.0331(7) Uani 1 1 d . . .
C24 C 0.7442(5) 0.5546(2) 0.9560(3) 0.0290(11) Uani 1 1 d . . .
F24 F 0.7705(4) 0.59742(13) 0.93286(18) 0.0408(8) Uani 1 1 d . . .
C25 C 0.6786(6) 0.5539(2) 1.0005(3) 0.0327(12) Uani 1 1 d . . .
F25 F 0.6406(4) 0.59549(14) 1.02157(18) 0.0452(9) Uani 1 1 d . . .
C26 C 0.6517(5) 0.5098(2) 1.0241(2) 0.0299(11) Uani 1 1 d . . .
F26 F 0.5874(3) 0.50842(15) 1.06847(17) 0.0419(9) Uani 1 1 d . . .
C27 C 0.6933(5) 0.4684(2) 1.0027(2) 0.0271(10) Uani 1 1 d . . .
F27 F 0.6644(3) 0.42620(13) 1.02801(16) 0.0366(8) Uani 1 1 d . . .
C28 C 0.6677(5) 0.38968(19) 0.9074(2) 0.0258(10) Uani 1 1 d . . .
C29 C 0.5958(5) 0.4145(2) 0.8615(3) 0.0313(11) Uani 1 1 d . . .
F29 F 0.6393(3) 0.45259(13) 0.83459(16) 0.0370(8) Uani 1 1 d . . .
C30 C 0.4826(6) 0.4039(3) 0.8414(3) 0.0360(13) Uani 1 1 d . . .
F30 F 0.4190(4) 0.43081(18) 0.7985(2) 0.0518(11) Uani 1 1 d . . .
C31 C 0.4342(5) 0.3654(3) 0.8664(3) 0.0381(14) Uani 1 1 d . . .
F31 F 0.3234(3) 0.35433(19) 0.8479(2) 0.0541(11) Uani 1 1 d . . .
C32 C 0.4998(6) 0.3390(2) 0.9110(3) 0.0347(13) Uani 1 1 d . . .
F32 F 0.4527(3) 0.30163(15) 0.9370(2) 0.0450(9) Uani 1 1 d . . .
C33 C 0.6122(5) 0.3518(2) 0.9314(3) 0.0297(11) Uani 1 1 d . . .
F33 F 0.6669(3) 0.32498(13) 0.97764(17) 0.0353(8) Uani 1 1 d . . .
C34 C 0.8717(5) 0.3795(2) 0.9871(3) 0.0283(11) Uani 1 1 d . . .
C35 C 0.9000(5) 0.3323(2) 0.9744(3) 0.0338(12) Uani 1 1 d . . .
F35 F 0.8575(3) 0.31297(13) 0.91994(17) 0.0365(8) Uani 1 1 d . . .
C36 C 0.9715(5) 0.3027(2) 1.0136(3) 0.0378(14) Uani 1 1 d . . .
F36 F 0.9952(4) 0.25747(15) 0.9967(2) 0.0533(11) Uani 1 1 d . . .
C37 C 1.0184(6) 0.3199(3) 1.0694(4) 0.0462(17) Uani 1 1 d . . .
F37 F 1.0902(4) 0.29246(19) 1.1083(2) 0.0650(14) Uani 1 1 d . . .
C38 C 0.9935(6) 0.3665(3) 1.0853(3) 0.0398(15) Uani 1 1 d . . .
F38 F 1.0390(4) 0.38385(18) 1.13961(18) 0.0513(11) Uani 1 1 d . . .
C39 C 0.9220(5) 0.3951(2) 1.0445(3) 0.0318(12) Uani 1 1 d . . .
F39 F 0.9057(3) 0.44003(13) 1.06417(15) 0.0372(8) Uani 1 1 d . . .
C64 C 0.0563(18) -0.0048(6) 0.8092(7) 0.060(4) Uani 0.558(9) 1 d P A 1
Cl1 Cl 0.0723(15) 0.0289(6) 0.7412(7) 0.109(4) Uani 0.558(9) 1 d P A 1
Cl2 Cl 0.0421(4) 0.04078(19) 0.86396(18) 0.0731(17) Uani 0.558(9) 1 d P A 1
C64A C 0.160(4) -0.0085(18) 0.8166(14) 0.15(2) Uani 0.442(9) 1 d P A 2
Cl1A Cl 0.0992(17) 0.0169(6) 0.7414(6) 0.106(6) Uani 0.442(9) 1 d P A 2
Cl2A Cl 0.0262(9) -0.0176(5) 0.8400(5) 0.141(5) Uani 0.442(9) 1 d P A 2

loop_
_atom_site_aniso_label
_atom_site_aniso_U_11
_atom_site_aniso_U_22
_atom_site_aniso_U_33
_atom_site_aniso_U_23
_atom_site_aniso_U_13
_atom_site_aniso_U_12
Re1 0.03422(13) 0.03002(12) 0.02260(11) -0.00131(8) 0.00217(7) -0.00602(9)
P1 0.0636(13) 0.0529(12) 0.0421(10) 0.0003(8) 0.0004(9) -0.0047(10)
P2 0.0403(10) 0.0664(14) 0.0562(12) -0.0219(10) 0.0113(9) -0.0040(9)
P3 0.0678(13) 0.0458(10) 0.0285(8) -0.0035(7) 0.0088(8) -0.0181(9)
P4 0.0453(10) 0.0367(9) 0.0447(9) 0.0039(7) 0.0156(8) 0.0005(7)
P5 0.0438(10) 0.0406(9) 0.0375(8) -0.0024(7) 0.0044(7) -0.0106(8)
P6 0.0700(15) 0.0498(12) 0.0587(13) -0.0074(9) 0.0075(11) 0.0062(11)
C1 0.082(6) 0.075(6) 0.037(4) 0.019(4) -0.005(4) -0.001(5)
C2 0.117(9) 0.068(6) 0.047(5) -0.009(4) 0.012(5) 0.006(6)
C3 0.049(5) 0.088(7) 0.076(7) 0.013(5) 0.001(4) 0.007(5)
C4 0.066(7) 0.122(11) 0.111(11) -0.050(8) 0.037(7) -0.003(7)
C5 0.047(4) 0.063(5) 0.056(5) -0.006(4) 0.011(3) -0.011(4)
C6 0.066(5) 0.068(5) 0.031(3) -0.013(3) 0.013(3) -0.017(4)
C7 0.095(8) 0.096(8) 0.041(4) 0.004(4) 0.011(4) -0.052(6)
C8 0.070(5) 0.048(4) 0.039(4) 0.006(3) 0.008(3) 0.005(4)
C9 0.052(5) 0.054(5) 0.055(4) -0.008(4) 0.015(4) 0.008(4)
C10 0.068(5) 0.043(4) 0.070(5) -0.013(4) 0.025(4) -0.010(4)
C11 0.104(8) 0.073(6) 0.054(5) 0.017(5) 0.009(5) -0.007(6)
C12 0.059(6) 0.092(8) 0.076(6) 0.025(6) -0.009(5) -0.023(5)
C13 0.104(8) 0.049(5) 0.067(6) -0.007(4) 0.018(5) -0.014(5)
C14 0.087(8) 0.049(5) 0.095(8) 0.004(5) -0.024(6) 0.004(5)
C15 0.072(6) 0.086(7) 0.069(6) -0.035(5) 0.016(5) 0.011(5)
B2 0.035(4) 0.032(3) 0.046(4) -0.008(3) 0.014(3) -0.005(3)
C40 0.028(3) 0.032(3) 0.041(3) -0.005(2) 0.011(2) -0.007(2)
C41 0.033(3) 0.035(3) 0.031(3) 0.002(2) 0.010(2) -0.004(2)
F41 0.042(2) 0.048(2) 0.0335(18) -0.0003(16) 0.0075(15) -0.0057(17)
C42 0.031(3) 0.043(3) 0.036(3) 0.009(2) 0.004(2) -0.002(3)
F42 0.031(2) 0.070(3) 0.045(2) 0.005(2) 0.0025(16) 0.0037(19)
C43 0.038(3) 0.040(3) 0.043(3) 0.005(3) 0.019(3) 0.003(3)
F43 0.037(2) 0.065(3) 0.054(2) -0.003(2) 0.0182(18) 0.006(2)
C44 0.034(3) 0.038(3) 0.039(3) -0.008(2) 0.012(2) -0.008(3)
F44 0.042(2) 0.065(3) 0.049(2) -0.021(2) 0.0128(19) -0.002(2)
C45 0.027(3) 0.042(3) 0.043(3) -0.011(3) 0.007(2) -0.005(2)
F45 0.030(2) 0.066(3) 0.053(2) -0.027(2) 0.0017(17) -0.0020(18)
C46 0.038(3) 0.037(3) 0.032(3) -0.006(2) 0.007(2) -0.003(3)
C47 0.045(4) 0.040(3) 0.036(3) -0.005(3) 0.013(3) -0.004(3)
F47 0.058(3) 0.045(2) 0.064(3) -0.009(2) 0.036(2) -0.007(2)
C48 0.062(5) 0.041(4) 0.036(3) -0.002(3) 0.019(3) 0.005(3)
F48 0.096(4) 0.050(3) 0.060(3) -0.010(2) 0.043(3) 0.005(3)
C49 0.065(5) 0.031(3) 0.030(3) -0.007(2) 0.003(3) 0.003(3)
F49 0.105(4) 0.033(2) 0.046(2) -0.0097(18) 0.012(2) 0.003(2)
C50 0.048(4) 0.032(3) 0.035(3) 0.002(2) -0.003(3) -0.009(3)
F50 0.054(3) 0.039(2) 0.065(3) 0.0059(19) 0.002(2) -0.0095(19)
C51 0.036(3) 0.035(3) 0.032(3) -0.001(2) 0.004(2) -0.001(2)
F51 0.036(2) 0.038(2) 0.054(2) 0.0020(17) 0.0144(17) -0.0036(16)
C52 0.048(4) 0.037(3) 0.072(5) 0.001(3) 0.036(4) -0.005(3)
C53 0.052(5) 0.062(5) 0.067(5) 0.024(4) 0.030(4) 0.003(4)
F53 0.080(4) 0.065(3) 0.050(3) 0.009(2) 0.015(2) -0.006(3)
C54 0.054(5) 0.068(6) 0.089(7) 0.026(5) 0.038(5) -0.002(4)
F54 0.087(5) 0.126(6) 0.092(5) 0.059(4) 0.029(4) -0.001(4)
C55 0.062(6) 0.068(7) 0.110(9) 0.028(6) 0.044(6) -0.001(5)
F55 0.096(5) 0.075(4) 0.178(8) 0.072(5) 0.056(5) 0.010(4)
C56 0.052(5) 0.034(4) 0.154(11) 0.005(5) 0.063(7) -0.005(4)
F56 0.093(4) 0.037(3) 0.197(8) 0.009(4) 0.091(5) 0.001(3)
C57 0.058(5) 0.043(4) 0.091(7) -0.012(4) 0.050(5) -0.012(4)
F57 0.067(3) 0.042(2) 0.119(5) -0.026(3) 0.054(3) -0.015(2)
C58 0.031(3) 0.047(4) 0.067(5) -0.030(4) 0.017(3) -0.007(3)
C59 0.048(5) 0.052(5) 0.098(7) -0.039(5) 0.032(5) -0.015(4)
F59 0.053(3) 0.060(3) 0.137(6) -0.026(3) 0.052(3) -0.022(3)
C60 0.030(4) 0.071(6) 0.117(9) -0.058(6) 0.027(5) -0.018(4)
F60 0.039(3) 0.131(6) 0.233(10) -0.108(7) 0.057(5) -0.041(3)
C61 0.031(4) 0.108(9) 0.078(6) -0.057(6) -0.003(4) 0.007(5)
F61 0.030(3) 0.211(9) 0.100(5) -0.082(5) -0.011(3) 0.019(4)
C62 0.053(5) 0.096(7) 0.050(5) -0.033(5) 0.001(4) 0.023(5)
F62 0.060(3) 0.135(6) 0.048(3) -0.010(3) -0.008(2) 0.038(3)
C63 0.033(4) 0.062(5) 0.053(4) -0.027(4) -0.002(3) 0.004(3)
F63 0.044(2) 0.070(3) 0.050(2) 0.001(2) 0.0025(19) 0.007(2)
B1 0.027(3) 0.025(3) 0.021(2) -0.0014(19) 0.004(2) 0.000(2)
C16 0.026(3) 0.024(2) 0.024(2) 0.0015(18) 0.0035(18) 0.000(2)
C17 0.028(3) 0.030(3) 0.029(3) -0.002(2) 0.002(2) 0.000(2)
F17 0.0337(18) 0.041(2) 0.0309(17) -0.0120(14) 0.0058(14) -0.0073(15)
C18 0.039(3) 0.038(3) 0.024(2) -0.006(2) 0.003(2) 0.005(3)
F18 0.044(2) 0.064(3) 0.0305(18) -0.0191(17) 0.0076(15) 0.003(2)
C19 0.029(3) 0.047(4) 0.032(3) 0.000(2) 0.011(2) 0.005(3)
F19 0.038(2) 0.079(3) 0.040(2) -0.002(2) 0.0187(17) 0.003(2)
C20 0.024(3) 0.041(3) 0.032(3) 0.004(2) 0.001(2) -0.003(2)
F20 0.0300(19) 0.068(3) 0.042(2) -0.0021(19) 0.0054(16) -0.0133(18)
C21 0.030(3) 0.032(3) 0.023(2) 0.0017(19) 0.0012(19) 0.000(2)
F21 0.0337(18) 0.0406(19) 0.0257(15) -0.0038(13) 0.0016(13) -0.0075(15)
C22 0.027(3) 0.028(3) 0.020(2) 0.0003(18) 0.0023(18) -0.002(2)
C23 0.028(3) 0.029(3) 0.022(2) -0.0012(18) 0.0058(19) 0.001(2)
F23 0.0390(19) 0.0302(17) 0.0331(17) 0.0036(13) 0.0152(14) 0.0007(14)
C24 0.031(3) 0.027(3) 0.029(3) 0.003(2) 0.003(2) 0.005(2)
F24 0.049(2) 0.0265(17) 0.048(2) 0.0062(15) 0.0103(17) 0.0050(16)
C25 0.039(3) 0.030(3) 0.029(3) -0.005(2) 0.003(2) 0.007(2)
F25 0.054(2) 0.037(2) 0.045(2) -0.0070(16) 0.0115(18) 0.0184(18)
C26 0.027(3) 0.039(3) 0.024(2) -0.004(2) 0.008(2) 0.001(2)
F26 0.045(2) 0.052(2) 0.0329(18) -0.0039(16) 0.0193(16) 0.0048(18)
C27 0.030(3) 0.027(3) 0.024(2) -0.0021(18) 0.0050(19) -0.004(2)
F27 0.047(2) 0.0340(18) 0.0322(17) -0.0001(14) 0.0159(15) -0.0082(16)
C28 0.029(3) 0.024(2) 0.025(2) -0.0040(18) 0.0073(19) 0.001(2)
C29 0.032(3) 0.035(3) 0.027(3) -0.005(2) 0.006(2) -0.002(2)
F29 0.040(2) 0.0352(19) 0.0340(18) 0.0072(14) 0.0019(15) 0.0000(15)
C30 0.033(3) 0.043(3) 0.032(3) -0.006(2) 0.004(2) 0.005(3)
F30 0.035(2) 0.068(3) 0.048(2) 0.009(2) -0.0060(17) 0.010(2)
C31 0.022(3) 0.051(4) 0.042(3) -0.014(3) 0.006(2) 0.004(3)
F31 0.027(2) 0.075(3) 0.058(3) -0.014(2) 0.0023(18) -0.009(2)
C32 0.034(3) 0.034(3) 0.040(3) -0.011(2) 0.019(2) -0.007(2)
F32 0.039(2) 0.045(2) 0.056(2) -0.0065(18) 0.0201(18) -0.0113(17)
C33 0.030(3) 0.030(3) 0.030(3) -0.006(2) 0.009(2) 0.000(2)
F33 0.0351(19) 0.0330(17) 0.0385(19) 0.0071(14) 0.0080(15) -0.0046(15)
C34 0.030(3) 0.025(2) 0.030(3) 0.0031(19) 0.007(2) -0.002(2)
C35 0.031(3) 0.037(3) 0.034(3) 0.004(2) 0.007(2) -0.002(2)
F35 0.043(2) 0.0269(17) 0.0401(19) -0.0041(14) 0.0088(15) -0.0011(15)
C36 0.027(3) 0.033(3) 0.055(4) 0.011(3) 0.010(3) 0.003(2)
F36 0.052(3) 0.032(2) 0.078(3) 0.016(2) 0.018(2) 0.0152(18)
C37 0.030(3) 0.050(4) 0.057(4) 0.030(3) 0.004(3) 0.002(3)
F37 0.043(2) 0.069(3) 0.077(3) 0.042(3) -0.008(2) 0.009(2)
C38 0.033(3) 0.052(4) 0.031(3) 0.012(3) -0.003(2) -0.009(3)
F38 0.044(2) 0.073(3) 0.0319(19) 0.0151(19) -0.0079(16) -0.013(2)
C39 0.029(3) 0.033(3) 0.033(3) 0.006(2) 0.003(2) -0.004(2)
F39 0.045(2) 0.0362(19) 0.0287(16) -0.0047(14) 0.0001(14) -0.0050(16)
C64 0.088(13) 0.056(9) 0.044(8) 0.004(6) 0.035(9) -0.010(8)
Cl1 0.125(6) 0.134(10) 0.073(5) 0.021(5) 0.034(4) 0.018(6)
Cl2 0.081(3) 0.085(3) 0.048(2) -0.0116(19) -0.0073(19) 0.010(2)
C64A 0.18(4) 0.20(4) 0.057(16) 0.00(2) -0.02(2) -0.11(4)
Cl1A 0.187(17) 0.084(7) 0.045(4) -0.018(4) 0.018(7) -0.068(10)
Cl2A 0.101(6) 0.210(13) 0.111(7) 0.050(8) 0.014(5) -0.047(7)

loop_
_atom_type_symbol
_atom_type_description
_atom_type_scat_dispersion_real
_atom_type_scat_dispersion_imag
_atom_type_scat_source
C C 0.0033 0.0016 'International Tables Vol C Tables 4.2.6.8 and 6.1.1.4'
H H 0.0000 0.0000 'International Tables Vol C Tables 4.2.6.8 and 6.1.1.4'
B B 0.0013 0.0007 'International Tables Vol C Tables 4.2.6.8 and 6.1.1.4'
F F 0.0171 0.0103 'International Tables Vol C Tables 4.2.6.8 and 6.1.1.4'
P P 0.1023 0.0942 'International Tables Vol C Tables 4.2.6.8 and 6.1.1.4'
Cl Cl 0.1484 0.1585 'International Tables Vol C Tables 4.2.6.8 and 6.1.1.4'
Re Re -1.0185 7.2310 'International Tables Vol C Tables 4.2.6.8 and 6.1.1.4'

loop_
_geom_angle_atom_site_label_1
_geom_angle_atom_site_label_2
_geom_angle_atom_site_label_3
_geom_angle
P6 Re1 P1 100.61(8)
P6 Re1 P5 69.36(8)
P1 Re1 P5 108.38(7)
P6 Re1 P4 158.16(8)
P1 Re1 P4 100.33(7)
P5 Re1 P4 98.02(7)
P6 Re1 P2 95.01(9)
P1 Re1 P2 67.18(8)
P5 Re1 P2 163.14(8)
P4 Re1 P2 98.79(8)
P6 Re1 P3 92.82(8)
P1 Re1 P3 159.74(7)
P5 Re1 P3 90.47(6)
P4 Re1 P3 68.86(7)
P2 Re1 P3 96.78(8)
C2 P1 C1 101.5(5)
C2 P1 C3 103.8(6)
C1 P1 C3 110.0(5)
C2 P1 Re1 118.4(4)
C1 P1 Re1 124.4(3)
C3 P1 Re1 96.9(4)
C3 P2 C5 103.7(5)
C3 P2 C4 108.0(6)
C5 P2 C4 99.3(6)
C3 P2 Re1 96.9(3)
C5 P2 Re1 125.4(3)
C4 P2 Re1 121.3(4)
C6 P3 C7 100.9(4)
C6 P3 C8 105.3(4)
C7 P3 C8 104.2(5)
C6 P3 Re1 127.4(3)
C7 P3 Re1 120.4(3)
C8 P3 Re1 95.2(2)
C10 P4 C9 100.3(4)
C10 P4 C8 102.8(4)
C9 P4 C8 106.4(4)
C10 P4 Re1 127.0(3)
C9 P4 Re1 121.0(3)
C8 P4 Re1 96.1(3)
C11 P5 C12 101.9(6)
C11 P5 C13 103.8(5)
C12 P5 C13 111.7(6)
C11 P5 Re1 113.5(4)
C12 P5 Re1 127.9(4)
C13 P5 Re1 95.9(4)
C14 P6 C15 99.7(6)
C14 P6 C13 104.0(5)
C15 P6 C13 107.6(5)
C14 P6 Re1 124.9(4)
C15 P6 Re1 122.8(4)
C13 P6 Re1 95.2(3)
P1 C1 H1A 109.5
P1 C1 H1B 109.5
H1A C1 H1B 109.5
P1 C1 H1C 109.5
H1A C1 H1C 109.5
H1B C1 H1C 109.5
P1 C2 H2A 109.5
P1 C2 H2B 109.5
H2A C2 H2B 109.5
P1 C2 H2C 109.5
H2A C2 H2C 109.5
H2B C2 H2C 109.5
P2 C3 P1 94.2(5)
P2 C3 H3A 112.9
P1 C3 H3A 112.9
P2 C3 H3B 112.9
P1 C3 H3B 112.9
H3A C3 H3B 110.3
P2 C4 H4A 109.5
P2 C4 H4B 109.5
H4A C4 H4B 109.5
P2 C4 H4C 109.5
H4A C4 H4C 109.5
H4B C4 H4C 109.5
P2 C5 H5A 109.5
P2 C5 H5B 109.5
H5A C5 H5B 109.5
P2 C5 H5C 109.5
H5A C5 H5C 109.5
H5B C5 H5C 109.5
P3 C6 H6A 109.5
P3 C6 H6B 109.5
H6A C6 H6B 109.5
P3 C6 H6C 109.5
H6A C6 H6C 109.5
H6B C6 H6C 109.5
P3 C7 H7A 109.5
P3 C7 H7B 109.5
H7A C7 H7B 109.5
P3 C7 H7C 109.5
H7A C7 H7C 109.5
H7B C7 H7C 109.5
P4 C8 P3 95.5(4)
P4 C8 H8A 112.6
P3 C8 H8A 112.6
P4 C8 H8B 112.6
P3 C8 H8B 112.6
H8A C8 H8B 110.1
P4 C9 H9A 109.5
P4 C9 H9B 109.5
H9A C9 H9B 109.5
P4 C9 H9C 109.5
H9A C9 H9C 109.5
H9B C9 H9C 109.5
P4 C10 H10A 109.5
P4 C10 H10B 109.5
H10A C10 H10B 109.5
P4 C10 H10C 109.5
H10A C10 H10C 109.5
H10B C10 H10C 109.5
P5 C11 H11A 109.5
P5 C11 H11B 109.5
H11A C11 H11B 109.5
P5 C11 H11C 109.5
H11A C11 H11C 109.5
H11B C11 H11C 109.5
P5 C12 H12A 109.5
P5 C12 H12B 109.5
H12A C12 H12B 109.5
P5 C12 H12C 109.5
H12A C12 H12C 109.5
H12B C12 H12C 109.5
P5 C13 P6 94.7(5)
P5 C13 H13A 112.8
P6 C13 H13A 112.8
P5 C13 H13B 112.8
P6 C13 H13B 112.8
H13A C13 H13B 110.2
P6 C14 H14A 109.5
P6 C14 H14B 109.5
H14A C14 H14B 109.5
P6 C14 H14C 109.5
H14A C14 H14C 109.5
H14B C14 H14C 109.5
P6 C15 H15A 109.5
P6 C15 H15B 109.5
H15A C15 H15B 109.5
P6 C15 H15C 109.5
H15A C15 H15C 109.5
H15B C15 H15C 109.5
C46 B2 C40 113.8(5)
C46 B2 C58 101.9(5)
C40 B2 C58 113.2(6)
C46 B2 C52 113.6(6)
C40 B2 C52 99.9(5)
C58 B2 C52 115.1(6)
C41 C40 C45 112.9(6)
C41 C40 B2 119.0(6)
C45 C40 B2 127.2(6)
F41 C41 C42 116.1(6)
F41 C41 C40 118.9(5)
C42 C41 C40 124.9(6)
F42 C42 C41 120.3(6)
F42 C42 C43 120.0(6)
C41 C42 C43 119.7(6)
F43 C43 C42 120.6(6)
F43 C43 C44 120.5(6)
C42 C43 C44 118.8(6)
F44 C44 C43 119.5(6)
F44 C44 C45 120.6(6)
C43 C44 C45 119.7(6)
F45 C45 C44 114.9(6)
F45 C45 C40 121.1(6)
C44 C45 C40 124.0(6)
C51 C46 C47 113.2(6)
C51 C46 B2 127.1(6)
C47 C46 B2 119.1(6)
F47 C47 C46 119.7(6)
F47 C47 C48 115.5(6)
C46 C47 C48 124.9(7)
F48 C48 C49 120.4(6)
F48 C48 C47 121.0(7)
C49 C48 C47 118.6(6)
F49 C49 C48 120.4(7)
F49 C49 C50 119.9(7)
C48 C49 C50 119.7(6)
F50 C50 C49 120.4(6)
F50 C50 C51 120.6(7)
C49 C50 C51 119.0(6)
F51 C51 C46 120.6(6)
F51 C51 C50 114.9(6)
C46 C51 C50 124.5(6)
C57 C52 C53 112.0(8)
C57 C52 B2 120.0(8)
C53 C52 B2 126.8(7)
F53 C53 C52 121.2(7)
F53 C53 C54 113.9(9)
C52 C53 C54 124.9(10)
C55 C54 F54 119.3(10)
C55 C54 C53 119.6(12)
F54 C54 C53 121.1(10)
C54 C55 C56 120.4(10)
C54 C55 F55 120.3(13)
C56 C55 F55 119.3(12)
F56 C56 C55 122.9(11)
F56 C56 C57 118.7(12)
C55 C56 C57 118.3(9)
F57 C57 C52 118.8(9)
F57 C57 C56 116.5(8)
C52 C57 C56 124.7(10)
C59 C58 C63 112.6(8)
C59 C58 B2 128.5(9)
C63 C58 B2 118.3(6)
F59 C59 C58 119.2(9)
F59 C59 C60 117.4(8)
C58 C59 C60 123.4(11)
C61 C60 F60 122.3(11)
C61 C60 C59 120.8(9)
F60 C60 C59 116.7(13)
F61 C61 C60 119.9(11)
F61 C61 C62 121.2(13)
C60 C61 C62 118.8(9)
F62 C62 C61 119.5(9)
F62 C62 C63 120.6(10)
C61 C62 C63 119.8(11)
F63 C63 C62 115.6(9)
F63 C63 C58 119.9(6)
C62 C63 C58 124.4(9)
C34 B1 C16 101.6(4)
C34 B1 C22 112.7(4)
C16 B1 C22 114.6(4)
C34 B1 C28 114.0(4)
C16 B1 C28 113.3(4)
C22 B1 C28 101.2(4)
C17 C16 C21 112.5(5)
C17 C16 B1 127.4(5)
C21 C16 B1 119.6(5)
F17 C17 C18 114.8(5)
F17 C17 C16 120.1(5)
C18 C17 C16 125.0(5)
F18 C18 C17 120.8(6)
F18 C18 C19 119.4(6)
C17 C18 C19 119.8(5)
F19 C19 C18 121.1(6)
F19 C19 C20 120.8(6)
C18 C19 C20 118.1(5)
F20 C20 C21 121.9(6)
F20 C20 C19 118.4(5)
C21 C20 C19 119.7(6)
F21 C21 C20 116.1(5)
F21 C21 C16 119.0(5)
C20 C21 C16 124.9(5)
C23 C22 C27 113.1(5)
C23 C22 B1 127.8(5)
C27 C22 B1 118.7(5)
F23 C23 C22 121.5(5)
F23 C23 C24 115.0(5)
C22 C23 C24 123.5(5)
F24 C24 C25 119.4(5)
F24 C24 C23 120.6(5)
C25 C24 C23 120.0(5)
F25 C25 C24 120.6(6)
F25 C25 C26 120.3(5)
C24 C25 C26 119.1(5)
F26 C26 C27 121.0(5)
F26 C26 C25 120.0(5)
C27 C26 C25 119.0(5)
F27 C27 C26 116.1(5)
F27 C27 C22 118.6(5)
C26 C27 C22 125.2(5)
C33 C28 C29 112.6(5)
C33 C28 B1 127.6(5)
C29 C28 B1 119.0(5)
F29 C29 C30 116.1(5)
F29 C29 C28 118.5(5)
C30 C29 C28 125.4(6)
F30 C30 C31 120.0(6)
F30 C30 C29 121.2(6)
C31 C30 C29 118.8(6)
F31 C31 C30 120.2(6)
F31 C31 C32 120.6(7)
C30 C31 C32 119.2(6)
F32 C32 C31 119.9(6)
F32 C32 C33 119.8(6)
C31 C32 C33 120.3(6)
F33 C33 C32 115.4(5)
F33 C33 C28 120.9(5)
C32 C33 C28 123.7(6)
C35 C34 C39 113.5(5)
C35 C34 B1 119.1(5)
C39 C34 B1 127.0(5)
F35 C35 C36 116.0(6)
F35 C35 C34 119.4(5)
C36 C35 C34 124.6(6)
F36 C36 C37 120.5(6)
F36 C36 C35 120.2(6)
C37 C36 C35 119.3(6)
F37 C37 C36 121.0(7)
F37 C37 C38 119.7(7)
C36 C37 C38 119.2(6)
F38 C38 C37 119.8(6)
F38 C38 C39 120.6(7)
C37 C38 C39 119.6(6)
F39 C39 C38 114.5(6)
F39 C39 C34 121.8(5)
C38 C39 C34 123.7(6)
Cl2 C64 Cl1 104.6(10)
Cl2A C64A Cl1A 95(2)

loop_
_geom_bond_atom_site_label_1
_geom_bond_atom_site_label_2
_geom_bond_distance
Re1 P6 2.385(2)
Re1 P1 2.395(2)
Re1 P5 2.4091(18)
Re1 P4 2.4301(19)
Re1 P2 2.434(2)
Re1 P3 2.4499(18)
P1 C2 1.810(10)
P1 C1 1.837(9)
P1 C3 1.849(11)
P2 C3 1.800(11)
P2 C5 1.815(9)
P2 C4 1.836(11)
P3 C6 1.799(8)
P3 C7 1.800(9)
P3 C8 1.868(9)
P4 C10 1.781(8)
P4 C9 1.820(8)
P4 C8 1.860(8)
P5 C11 1.792(10)
P5 C12 1.798(10)
P5 C13 1.827(10)
P6 C14 1.830(10)
P6 C15 1.832(10)
P6 C13 1.882(12)
C1 H1A 0.9800
C1 H1B 0.9800
C1 H1C 0.9800
C2 H2A 0.9800
C2 H2B 0.9800
C2 H2C 0.9800
C3 H3A 0.9900
C3 H3B 0.9900
C4 H4A 0.9800
C4 H4B 0.9800
C4 H4C 0.9800
C5 H5A 0.9800
C5 H5B 0.9800
C5 H5C 0.9800
C6 H6A 0.9800
C6 H6B 0.9800
C6 H6C 0.9800
C7 H7A 0.9800
C7 H7B 0.9800
C7 H7C 0.9800
C8 H8A 0.9900
C8 H8B 0.9900
C9 H9A 0.9800
C9 H9B 0.9800
C9 H9C 0.9800
C10 H10A 0.9800
C10 H10B 0.9800
C10 H10C 0.9800
C11 H11A 0.9800
C11 H11B 0.9800
C11 H11C 0.9800
C12 H12A 0.9800
C12 H12B 0.9800
C12 H12C 0.9800
C13 H13A 0.9900
C13 H13B 0.9900
C14 H14A 0.9800
C14 H14B 0.9800
C14 H14C 0.9800
C15 H15A 0.9800
C15 H15B 0.9800
C15 H15C 0.9800
B2 C46 1.631(10)
B2 C40 1.651(9)
B2 C58 1.655(11)
B2 C52 1.679(11)
C40 C41 1.390(9)
C40 C45 1.390(9)
C41 F41 1.361(7)
C41 C42 1.368(9)
C42 F42 1.350(8)
C42 C43 1.369(10)
C43 F43 1.339(7)
C43 C44 1.373(10)
C44 F44 1.350(7)
C44 C45 1.383(9)
C45 F45 1.358(8)
C46 C51 1.378(9)
C46 C47 1.383(9)
C47 F47 1.353(8)
C47 C48 1.384(10)
C48 F48 1.345(8)
C48 C49 1.364(11)
C49 F49 1.347(7)
C49 C50 1.375(11)
C50 F50 1.347(8)
C50 C51 1.380(9)
C51 F51 1.353(7)
C52 C57 1.371(11)
C52 C53 1.384(14)
C53 F53 1.360(11)
C53 C54 1.401(13)
C54 C55 1.326(16)
C54 F54 1.327(14)
C55 C56 1.353(18)
C55 F55 1.359(12)
C56 F56 1.334(11)
C56 C57 1.425(15)
C57 F57 1.354(12)
C58 C59 1.385(11)
C58 C63 1.398(13)
C59 F59 1.355(13)
C59 C60 1.410(16)
C60 C61 1.338(17)
C60 F60 1.354(11)
C61 F61 1.320(11)
C61 C62 1.363(16)
C62 F62 1.358(13)
C62 C63 1.390(12)
C63 F63 1.333(10)
B1 C34 1.647(8)
B1 C16 1.650(8)
B1 C22 1.656(8)
B1 C28 1.657(8)
C16 C17 1.385(8)
C16 C21 1.399(8)
C17 F17 1.359(7)
C17 C18 1.376(9)
C18 F18 1.339(7)
C18 C19 1.381(9)
C19 F19 1.332(7)
C19 C20 1.388(9)
C20 F20 1.345(7)
C20 C21 1.370(8)
C21 F21 1.352(6)
C22 C23 1.389(8)
C22 C27 1.395(8)
C23 F23 1.344(6)
C23 C24 1.391(8)
C24 F24 1.348(7)
C24 C25 1.363(8)
C25 F25 1.346(7)
C25 C26 1.385(9)
C26 F26 1.351(6)
C26 C27 1.363(8)
C27 F27 1.363(6)
C28 C33 1.390(8)
C28 C29 1.401(8)
C29 F29 1.356(7)
C29 C30 1.372(9)
C30 F30 1.343(8)
C30 C31 1.369(10)
C31 F31 1.343(7)
C31 C32 1.372(10)
C32 F32 1.350(7)
C32 C33 1.378(9)
C33 F33 1.350(7)
C34 C35 1.386(8)
C34 C39 1.396(8)
C35 F35 1.353(7)
C35 C36 1.384(9)
C36 F36 1.347(8)
C36 C37 1.369(11)
C37 F37 1.345(7)
C37 C38 1.380(12)
C38 F38 1.338(8)
C38 C39 1.385(9)
C39 F39 1.340(7)
C64 Cl2 1.786(17)
C64 Cl1 1.82(2)
C64A Cl2A 1.76(5)
C64A Cl1A 1.86(4)

loop_
_geom_torsion_atom_site_label_1
_geom_torsion_atom_site_label_2
_geom_torsion_atom_site_label_3
_geom_torsion_atom_site_label_4
_geom_torsion
Re1 P1 C3 P2 18.5(5)
Re1 P3 C8 P4 17.5(3)
Re1 P5 C13 P6 18.3(4)
